data_4075571
loop_
_publ_author_name
'Braunschweig, Holger'
'Radacki, Krzysztof'
'Seeler, Fabian'
'Whittell, George R.'

_publ_section_title
;
 Synthesis and Reactivity of Dihaloboryl Complexes
;
_journal_issue 19
_journal_name_full Organometallics
_journal_page_first 4605
_journal_paper_doi 10.1021/om060377z
_journal_volume 25
_journal_year 2006
_chemical_formula_moiety 'C5 B Cl2 Mn O5'
_chemical_formula_sum 'C5 B Cl2 Mn O5'
_chemical_formula_weight 276.70
_chemical_name_common Pentacarbonyldichloroborylmanganese
_chemical_name_systematic
; 
 ? 
;
_space_group_IT_number 43
_symmetry_cell_setting orthorhombic
_symmetry_space_group_name_Hall 'F 2 -2d'
_symmetry_space_group_name_H-M 'F d d 2'
_atom_sites_solution_hydrogens geom
_atom_sites_solution_primary direct
_atom_sites_solution_secondary difmap
_audit_creation_method SHELXL-97
_cell_angle_alpha 90.00
_cell_angle_beta 90.00
_cell_angle_gamma 90.00
_cell_formula_units_Z 8
_cell_length_a 23.778(5)
_cell_length_b 6.7756(15)
_cell_length_c 12.024(3)
_cell_measurement_reflns_used 4867
_cell_measurement_temperature 173(2)
_cell_measurement_theta_max 26.10
_cell_measurement_theta_min 3.39
_cell_volume 1937.2(8)
_computing_cell_refinement 'Saint-NT v. 6.45'
_computing_data_collection 'Smart-NT v. 5.63'
_computing_data_reduction 'Saint-NT v. 6.45'
_computing_molecular_graphics 'XP in ShelxTL-97'
_computing_publication_material 'XP in ShelxTL-97'
_computing_structure_refinement 'SHELXL-97 (Sheldrick, 1997)'
_computing_structure_solution 'SHELXS-97 (Sheldrick, 1990)'
_diffrn_ambient_temperature 173(2)
_diffrn_measured_fraction_theta_full 1.000
_diffrn_measured_fraction_theta_max 1.000
_diffrn_measurement_device_type 'CCD area detector'
_diffrn_measurement_method 'phi and omega scans'
_diffrn_radiation_monochromator graphite
_diffrn_radiation_source 'fine-focus sealed tube'
_diffrn_radiation_type MoK\a
_diffrn_radiation_wavelength 0.71073
_diffrn_reflns_av_R_equivalents 0.0300
_diffrn_reflns_av_sigmaI/netI 0.0176
_diffrn_reflns_limit_h_max 29
_diffrn_reflns_limit_h_min -29
_diffrn_reflns_limit_k_max 8
_diffrn_reflns_limit_k_min -8
_diffrn_reflns_limit_l_max 14
_diffrn_reflns_limit_l_min -14
_diffrn_reflns_number 9195
_diffrn_reflns_theta_full 26.12
_diffrn_reflns_theta_max 26.12
_diffrn_reflns_theta_min 3.43
_exptl_absorpt_coefficient_mu 1.901
_exptl_absorpt_correction_T_max 0.89
_exptl_absorpt_correction_T_min 0.663
_exptl_absorpt_correction_type multi-scan
_exptl_absorpt_process_details 'SadAbs2.0 (Sheldrick 2000)'
_exptl_crystal_colour yellow
_exptl_crystal_density_diffrn 1.897
_exptl_crystal_density_method 'not measured'
_exptl_crystal_description block
_exptl_crystal_F_000 1072
_exptl_crystal_size_max 0.30
_exptl_crystal_size_mid 0.25
_exptl_crystal_size_min 0.06
_refine_diff_density_max 0.359
_refine_diff_density_min -0.207
_refine_diff_density_rms 0.068
_refine_ls_abs_structure_details 'Flack H D (1983), Acta Cryst. A39, 876-881'
_refine_ls_abs_structure_Flack 0.10(3)
_refine_ls_extinction_method none
_refine_ls_goodness_of_fit_ref 1.249
_refine_ls_hydrogen_treatment constr
_refine_ls_matrix_type full
_refine_ls_number_parameters 67
_refine_ls_number_reflns 981
_refine_ls_number_restraints 1
_refine_ls_restrained_S_all 1.249
_refine_ls_R_factor_all 0.0267
_refine_ls_R_factor_gt 0.0263
_refine_ls_shift/su_max 0.000
_refine_ls_shift/su_mean 0.000
_refine_ls_structure_factor_coef Fsqd
_refine_ls_weighting_details 'calc w=1/[\s^2^(Fo^2^)+(0.0320P)^2^+2.4429P] where P=(Fo^2^+2Fc^2^)/3'
_refine_ls_weighting_scheme calc
_refine_ls_wR_factor_gt 0.0645
_refine_ls_wR_factor_ref 0.0646
_reflns_number_gt 976
_reflns_number_total 981
_reflns_threshold_expression >2sigma(I)
_cod_data_source_file om060377zsi20060714_091627.cif
_cod_data_source_block fs088
_cod_depositor_comments
;
The following automatic conversions were performed:

'_symmetry_cell_setting' value 'Orthorhombic' changed to
'orthorhombic' according to
/home/saulius/struct/CIF-dictionaries/cif_core.dic dictionary named
'cif_core.dic' version 2.4.1 from 2010-06-29.

Automatic conversion script
Id: cif_fix_values 1715 2011-07-08 13:25:40Z adriana 
;
_cod_original_cell_volume 1937.3(7)
_cod_original_sg_symbol_H-M 'Fdd2 '
_cod_database_code 4075571

loop_
_symmetry_equiv_pos_as_xyz
'x, y, z'
'-x, -y, z'
'x+1/4, -y+1/4, z+1/4'
'-x+1/4, y+1/4, z+1/4'
'x, y+1/2, z+1/2'
'-x, -y+1/2, z+1/2'
'x+1/4, -y+3/4, z+3/4'
'-x+1/4, y+3/4, z+3/4'
'x+1/2, y, z+1/2'
'-x+1/2, -y, z+1/2'
'x+3/4, -y+1/4, z+3/4'
'-x+3/4, y+1/4, z+3/4'
'x+1/2, y+1/2, z'
'-x+1/2, -y+1/2, z'
'x+3/4, -y+3/4, z+1/4'
'-x+3/4, y+3/4, z+1/4'

loop_
_atom_site_label
_atom_site_type_symbol
_atom_site_fract_x
_atom_site_fract_y
_atom_site_fract_z
_atom_site_U_iso_or_equiv
_atom_site_adp_type
_atom_site_occupancy
_atom_site_symmetry_multiplicity
_atom_site_calc_flag
_atom_site_refinement_flags
Mn1 Mn 0.0000 0.0000 0.73328(4) 0.02567(15) Uani 1 2 d S
Cl1 Cl 0.06128(3) 0.02295(13) 0.47830(7) 0.0500(2) Uani 1 1 d .
O3 O 0.0000 0.0000 0.9814(3) 0.0527(9) Uani 1 2 d S
O1 O -0.11246(8) 0.1962(3) 0.7215(3) 0.0470(5) Uani 1 1 d .
C3 C 0.0000 0.0000 0.8883(4) 0.0354(11) Uani 1 2 d S
C1 C -0.06986(11) 0.1228(4) 0.7265(3) 0.0326(6) Uani 1 1 d .
C2 C 0.03485(11) 0.2428(3) 0.7163(3) 0.0298(6) Uani 1 1 d .
B1 B 0.0000 0.0000 0.5619(4) 0.0300(11) Uani 1 2 d S
O2 O 0.05654(9) 0.3890(3) 0.7015(2) 0.0425(5) Uani 1 1 d .

loop_
_atom_site_aniso_label
_atom_site_aniso_U_11
_atom_site_aniso_U_22
_atom_site_aniso_U_33
_atom_site_aniso_U_23
_atom_site_aniso_U_13
_atom_site_aniso_U_12
Mn1 0.0249(3) 0.0237(2) 0.0284(3) 0.000 0.000 0.0019(2)
Cl1 0.0433(4) 0.0660(5) 0.0406(4) 0.0024(5) 0.0134(4) -0.0005(3)
O3 0.064(2) 0.061(2) 0.0324(18) 0.000 0.000 0.0159(14)
O1 0.0299(9) 0.0416(10) 0.0696(15) -0.0002(12) -0.0005(12) 0.0079(9)
C3 0.037(3) 0.031(3) 0.038(3) 0.000 0.000 0.0052(16)
C1 0.0310(12) 0.0289(13) 0.0380(14) 0.0013(14) -0.0018(13) -0.0007(10)
C2 0.0258(12) 0.0303(14) 0.0333(13) -0.0043(12) -0.0029(11) 0.0043(9)
B1 0.030(2) 0.029(3) 0.030(2) 0.000 0.000 0.0003(16)
O2 0.0407(10) 0.0308(12) 0.0560(14) 0.0005(9) -0.0050(9) -0.0038(9)

loop_
_atom_type_symbol
_atom_type_description
_atom_type_scat_dispersion_real
_atom_type_scat_dispersion_imag
_atom_type_scat_source
C C 0.0033 0.0016 'International Tables Vol C Tables 4.2.6.8 and 6.1.1.4'
B B 0.0013 0.0007 'International Tables Vol C Tables 4.2.6.8 and 6.1.1.4'
O O 0.0106 0.0060 'International Tables Vol C Tables 4.2.6.8 and 6.1.1.4'
Cl Cl 0.1484 0.1585 'International Tables Vol C Tables 4.2.6.8 and 6.1.1.4'
Mn Mn 0.3368 0.7283 'International Tables Vol C Tables 4.2.6.8 and 6.1.1.4'

loop_
_geom_angle_atom_site_label_1
_geom_angle_atom_site_label_2
_geom_angle_atom_site_label_3
_geom_angle
_geom_angle_site_symmetry_1
_geom_angle_site_symmetry_3
C2 Mn1 C2 167.36(19) . 2
C2 Mn1 C1 89.60(11) . 2
C2 Mn1 C1 89.85(11) 2 2
C2 Mn1 C1 89.85(11) . .
C2 Mn1 C1 89.60(11) 2 .
C1 Mn1 C1 175.0(2) 2 .
C2 Mn1 C3 96.32(9) . .
C2 Mn1 C3 96.32(9) 2 .
C1 Mn1 C3 92.50(10) 2 .
C1 Mn1 C3 92.50(10) . .
C2 Mn1 B1 83.68(9) . .
C2 Mn1 B1 83.68(9) 2 .
C1 Mn1 B1 87.50(10) 2 .
C1 Mn1 B1 87.50(10) . .
C3 Mn1 B1 180.000(1) . .
O3 C3 Mn1 180.000(1) . .
O1 C1 Mn1 179.2(3) . .
O2 C2 Mn1 177.1(3) . .
Cl1 B1 Cl1 111.1(3) . 2
Cl1 B1 Mn1 124.46(14) . .
Cl1 B1 Mn1 124.46(14) 2 .

loop_
_geom_bond_atom_site_label_1
_geom_bond_atom_site_label_2
_geom_bond_distance
_geom_bond_site_symmetry_2
Mn1 C2 1.853(2) .
Mn1 C2 1.854(2) 2
Mn1 C1 1.859(3) 2
Mn1 C1 1.860(3) .
Mn1 C3 1.865(5) .
Mn1 B1 2.060(5) .
Cl1 B1 1.777(3) .
O3 C3 1.119(6) .
O1 C1 1.130(3) .
C2 O2 1.131(3) .
B1 Cl1 1.777(3) 2

loop_
_geom_torsion_atom_site_label_1
_geom_torsion_atom_site_label_2
_geom_torsion_atom_site_label_3
_geom_torsion_atom_site_label_4
_geom_torsion
_geom_torsion_site_symmetry_1
_geom_torsion_site_symmetry_4
C2 Mn1 B1 Cl1 57.18(8) . .
C2 Mn1 B1 Cl1 -122.83(8) 2 .
C1 Mn1 B1 Cl1 -32.70(8) 2 .
C1 Mn1 B1 Cl1 147.30(8) . .
C2 Mn1 B1 Cl1 -122.82(8) . 2
C2 Mn1 B1 Cl1 57.17(8) 2 2
C1 Mn1 B1 Cl1 147.30(8) 2 2
C1 Mn1 B1 Cl1 -32.70(8) . 2
